data_2216311
loop_
_publ_author_name
'Huang, Nian-Yu'
'Zhong, Ying'
'Wang, Wen-Qin'
'Chen, Xiang'
'Yang, Jin-Shou'

_publ_section_title
;
 1-(4-Chlorophenyl)-2-diethylamino-9-phenyl-1<i>H</i>-purin-6(9<i>H</i>)-one
;
_journal_coeditor_code BT2605
_journal_issue 12
_journal_name_full 'Acta Crystallographica Section E'
_journal_page_first o4737
_journal_page_last o4737
_journal_paper_doi 10.1107/S1600536807058187
_journal_volume 63
_journal_year 2007
_chemical_formula_iupac 'C21 H20 Cl N5 O'
_chemical_formula_moiety 'C21 H20 Cl N5 O'
_chemical_formula_sum 'C21 H20 Cl N5 O'
_chemical_formula_weight 393.87
_chemical_name_systematic
;
1-(4-Chlorophenyl)-2-diethylamino-9-phenyl-1H-purin-6(9H)-one
;
_space_group_IT_number 14
_symmetry_cell_setting monoclinic
_symmetry_space_group_name_Hall '-P 2yn'
_symmetry_space_group_name_H-M 'P 1 21/n 1'
_atom_sites_solution_hydrogens geom
_atom_sites_solution_primary direct
_atom_sites_solution_secondary difmap
_audit_creation_method SHELXL-97
_cell_angle_alpha 90.00
_cell_angle_beta 100.674(2)
_cell_angle_gamma 90.00
_cell_formula_units_Z 4
_cell_length_a 13.4911(12)
_cell_length_b 8.3947(8)
_cell_length_c 17.4615(16)
_cell_measurement_reflns_used 2876
_cell_measurement_temperature 292(2)
_cell_measurement_theta_max 24.64
_cell_measurement_theta_min 2.37
_cell_volume 1943.4(3)
_computing_cell_refinement 'SAINT-Plus (Bruker, 2001)'
_computing_data_collection 'SMART (Bruker, 2001)'
_computing_data_reduction 'SAINT-Plus (Bruker, 2001'
_computing_molecular_graphics 'PLATON (Spek, 2003)'
_computing_publication_material 'SHELXTL (Sheldrick, 2001)'
_computing_structure_refinement 'SHELXL97 (Sheldrick, 1997)'
_computing_structure_solution 'SHELXS97 (Sheldrick, 1997)'
_diffrn_ambient_temperature 292(2)
_diffrn_measured_fraction_theta_full 0.996
_diffrn_measured_fraction_theta_max 0.996
_diffrn_measurement_device_type 'Bruker SMART 4K CCD area-detector'
_diffrn_measurement_method '\f and \w scans'
_diffrn_radiation_monochromator graphite
_diffrn_radiation_source 'fine-focus sealed tube'
_diffrn_radiation_type MoK\a
_diffrn_radiation_wavelength 0.71073
_diffrn_reflns_av_R_equivalents 0.0601
_diffrn_reflns_av_sigmaI/netI 0.0587
_diffrn_reflns_limit_h_max 16
_diffrn_reflns_limit_h_min -17
_diffrn_reflns_limit_k_max 10
_diffrn_reflns_limit_k_min -9
_diffrn_reflns_limit_l_max 21
_diffrn_reflns_limit_l_min -22
_diffrn_reflns_number 12370
_diffrn_reflns_theta_full 27.50
_diffrn_reflns_theta_max 27.50
_diffrn_reflns_theta_min 1.76
_exptl_absorpt_coefficient_mu 0.219
_exptl_absorpt_correction_T_max 0.9576
_exptl_absorpt_correction_T_min 0.9373
_exptl_absorpt_correction_type multi-scan
_exptl_absorpt_process_details '(SADABS; Sheldrick, 2003)'
_exptl_crystal_colour colorless
_exptl_crystal_density_diffrn 1.346
_exptl_crystal_density_method 'not measured'
_exptl_crystal_description block
_exptl_crystal_F_000 824
_exptl_crystal_size_max 0.30
_exptl_crystal_size_mid 0.20
_exptl_crystal_size_min 0.20
_refine_diff_density_max 0.252
_refine_diff_density_min -0.283
_refine_ls_extinction_method none
_refine_ls_goodness_of_fit_ref 0.942
_refine_ls_hydrogen_treatment constr
_refine_ls_matrix_type full
_refine_ls_number_parameters 255
_refine_ls_number_reflns 4431
_refine_ls_number_restraints 0
_refine_ls_restrained_S_all 0.942
_refine_ls_R_factor_all 0.0784
_refine_ls_R_factor_gt 0.0512
_refine_ls_shift/su_max 0.000
_refine_ls_shift/su_mean 0.000
_refine_ls_structure_factor_coef Fsqd
_refine_ls_weighting_details 'calc w=1/[\s^2^(Fo^2^)+(0.0630P)^2^] where P=(Fo^2^+2Fc^2^)/3'
_refine_ls_weighting_scheme calc
_refine_ls_wR_factor_gt 0.1148
_refine_ls_wR_factor_ref 0.1258
_reflns_number_gt 2979
_reflns_number_total 4431
_reflns_threshold_expression I>2\s(I)
_cod_data_source_file bt2605.cif
_cod_data_source_block I
_cod_depositor_comments
;
The following automatic conversions were performed:
'_symmetry_cell_setting' value 'Monoclinic' changed to 'monoclinic'
according to '/home/saulius/struct/CIF-dictionaries/cif_core.dic'
dictionary named 'cif_core.dic' version 2.4.1 from 2010-06-29.

Automatic conversion script
Id: cif_fix_enum 1527 2010-12-29 10:47:43Z saulius 

The following automatic conversions were performed:

'_symmetry_cell_setting' value 'Monoclinic' changed to 'monoclinic'
according to /home/saulius/struct/CIF-dictionaries/cif_core.dic
dictionary named 'cif_core.dic' version 2.4.1 from 2010-06-29.

Automatic conversion script
Id: cif_fix_values 1715 2011-07-08 13:25:40Z adriana 
;
_cod_original_sg_symbol_Hall '-P 2yn '
_cod_original_sg_symbol_H-M 'P 21/n'
_cod_database_code 2216311
_cod_database_fobs_code 2216311

loop_
_symmetry_equiv_pos_as_xyz
'x, y, z'
'-x+1/2, y+1/2, -z+1/2'
'-x, -y, -z'
'x-1/2, -y-1/2, z-1/2'

loop_
_atom_site_type_symbol
_atom_site_label
_atom_site_fract_x
_atom_site_fract_y
_atom_site_fract_z
_atom_site_U_iso_or_equiv
_atom_site_adp_type
_atom_site_calc_flag
_atom_site_refinement_flags
_atom_site_occupancy
C C1 0.58415(14) 0.3486(3) 0.20261(13) 0.0582(5) Uani d . 1
H H1 0.5596 0.3982 0.1553 0.070 Uiso calc R 1
C C2 0.53522(17) 0.3669(3) 0.26485(18) 0.0746(7) Uani d . 1
H H2 0.4765 0.4274 0.2590 0.089 Uiso calc R 1
C C3 0.5719(2) 0.2976(3) 0.33449(17) 0.0799(8) Uani d . 1
H H3 0.5392 0.3120 0.3764 0.096 Uiso calc R 1
C C4 0.65702(19) 0.2066(3) 0.34277(13) 0.0803(8) Uani d . 1
H H4 0.6819 0.1589 0.3905 0.096 Uiso calc R 1
C C5 0.70677(15) 0.1844(3) 0.28114(12) 0.0604(6) Uani d . 1
H H5 0.7645 0.1218 0.2870 0.073 Uiso calc R 1
C C6 0.66952(12) 0.2562(2) 0.21152(10) 0.0415(4) Uani d . 1
C C7 0.67228(13) 0.1855(2) 0.07248(11) 0.0487(5) Uani d . 1
H H7 0.6030 0.1706 0.0582 0.058 Uiso calc R 1
C C8 0.82762(12) 0.1991(2) 0.06945(10) 0.0387(4) Uani d . 1
C C9 0.81868(12) 0.2404(2) 0.14362(10) 0.0374(4) Uani d . 1
C C10 0.98288(12) 0.2842(2) 0.18586(10) 0.0374(4) Uani d . 1
C C11 0.92328(13) 0.2069(2) 0.04677(10) 0.0380(4) Uani d . 1
C C12 1.09679(12) 0.2904(2) 0.08956(10) 0.0374(4) Uani d . 1
C C13 1.15729(13) 0.1696(2) 0.07040(10) 0.0420(4) Uani d . 1
H H13 1.1372 0.0639 0.0722 0.050 Uiso calc R 1
C C14 1.24807(13) 0.2069(2) 0.04857(10) 0.0471(5) Uani d . 1
H H14 1.2897 0.1268 0.0357 0.056 Uiso calc R 1
C C15 1.27571(13) 0.3642(2) 0.04617(10) 0.0459(5) Uani d . 1
C C16 1.21545(13) 0.4855(2) 0.06383(10) 0.0453(4) Uani d . 1
H H16 1.2352 0.5912 0.0611 0.054 Uiso calc R 1
C C17 1.12478(13) 0.4475(2) 0.08573(10) 0.0418(4) Uani d . 1
H H17 1.0829 0.5279 0.0978 0.050 Uiso calc R 1
C C18 1.15040(13) 0.2194(2) 0.26058(11) 0.0473(5) Uani d . 1
H H18A 1.1490 0.1454 0.2177 0.057 Uiso calc R 1
H H18B 1.1431 0.1579 0.3063 0.057 Uiso calc R 1
C C19 1.25144(15) 0.3020(3) 0.27618(14) 0.0743(7) Uani d . 1
H H19A 1.2586 0.3657 0.2319 0.111 Uiso calc R 1
H H19B 1.3042 0.2237 0.2854 0.111 Uiso calc R 1
H H19C 1.2558 0.3690 0.3212 0.111 Uiso calc R 1
C C20 1.04109(15) 0.4238(3) 0.30744(12) 0.0630(6) Uani d . 1
H H20A 0.9879 0.4987 0.2872 0.076 Uiso calc R 1
H H20B 1.1006 0.4853 0.3291 0.076 Uiso calc R 1
C C21 1.00919(19) 0.3313(3) 0.37215(13) 0.0861(8) Uani d . 1
H H21A 0.9473 0.2763 0.3526 0.129 Uiso calc R 1
H H21B 0.9992 0.4030 0.4129 0.129 Uiso calc R 1
H H21C 1.0606 0.2554 0.3924 0.129 Uiso calc R 1
Cl Cl1 1.38876(4) 0.41047(8) 0.01601(3) 0.0754(2) Uani d . 1
N N1 0.71771(10) 0.23172(18) 0.14620(8) 0.0428(4) Uani d . 1
N N2 0.73402(11) 0.16444(19) 0.02426(9) 0.0472(4) Uani d . 1
N N3 0.89291(10) 0.28148(17) 0.20361(8) 0.0408(4) Uani d . 1
N N4 1.00083(10) 0.25229(16) 0.11090(8) 0.0370(3) Uani d . 1
N N5 1.06403(11) 0.32839(18) 0.24143(8) 0.0437(4) Uani d . 1
O O1 0.94322(9) 0.18633(15) -0.01760(7) 0.0475(3) Uani d . 1

loop_
_atom_site_aniso_label
_atom_site_aniso_U_11
_atom_site_aniso_U_22
_atom_site_aniso_U_33
_atom_site_aniso_U_12
_atom_site_aniso_U_13
_atom_site_aniso_U_23
C1 0.0452(12) 0.0614(14) 0.0699(14) 0.0045(9) 0.0153(10) 0.0086(11)
C2 0.0559(14) 0.0691(16) 0.108(2) 0.0071(11) 0.0394(14) -0.0124(15)
C3 0.0720(17) 0.103(2) 0.0773(18) -0.0217(15) 0.0456(15) -0.0334(16)
C4 0.0768(18) 0.123(2) 0.0439(13) -0.0107(15) 0.0184(12) -0.0016(13)
C5 0.0483(12) 0.0885(16) 0.0450(12) 0.0071(11) 0.0100(9) 0.0057(11)
C6 0.0313(9) 0.0529(11) 0.0415(10) -0.0029(8) 0.0097(8) -0.0020(8)
C7 0.0340(10) 0.0687(13) 0.0414(11) -0.0069(9) 0.0013(8) 0.0012(9)
C8 0.0345(9) 0.0461(11) 0.0346(9) -0.0039(7) 0.0038(7) 0.0010(8)
C9 0.0335(9) 0.0459(11) 0.0320(9) -0.0021(7) 0.0042(7) 0.0013(8)
C10 0.0362(9) 0.0396(10) 0.0359(10) -0.0009(7) 0.0053(8) -0.0007(8)
C11 0.0400(10) 0.0393(10) 0.0347(10) -0.0021(7) 0.0071(8) 0.0003(8)
C12 0.0328(9) 0.0450(11) 0.0344(9) -0.0034(7) 0.0066(7) -0.0001(8)
C13 0.0430(10) 0.0409(10) 0.0420(10) -0.0016(8) 0.0074(8) -0.0006(8)
C14 0.0383(10) 0.0579(13) 0.0456(11) 0.0040(9) 0.0094(8) -0.0054(9)
C15 0.0325(9) 0.0667(13) 0.0382(10) -0.0076(9) 0.0060(8) 0.0016(9)
C16 0.0463(11) 0.0475(11) 0.0412(10) -0.0110(9) 0.0060(8) 0.0039(8)
C17 0.0427(10) 0.0413(11) 0.0413(10) 0.0006(8) 0.0076(8) -0.0007(8)
C18 0.0380(10) 0.0579(12) 0.0443(11) -0.0025(8) 0.0031(8) 0.0064(9)
C19 0.0405(12) 0.0941(19) 0.0826(18) -0.0129(11) -0.0036(12) 0.0131(13)
C20 0.0507(12) 0.0825(16) 0.0513(13) -0.0017(11) -0.0023(10) -0.0180(11)
C21 0.0800(17) 0.133(2) 0.0433(13) 0.0161(16) 0.0075(12) -0.0050(14)
Cl1 0.0437(3) 0.1085(5) 0.0790(4) -0.0164(3) 0.0242(3) 0.0026(3)
N1 0.0312(8) 0.0601(10) 0.0369(8) -0.0022(7) 0.0060(6) 0.0012(7)
N2 0.0385(9) 0.0640(11) 0.0376(8) -0.0082(7) 0.0032(7) -0.0024(7)
N3 0.0337(8) 0.0550(10) 0.0334(8) -0.0005(7) 0.0057(6) -0.0015(7)
N4 0.0323(8) 0.0443(9) 0.0346(8) -0.0036(6) 0.0068(6) -0.0018(6)
N5 0.0367(8) 0.0555(10) 0.0364(8) -0.0009(7) 0.0002(6) -0.0062(7)
O1 0.0461(7) 0.0629(9) 0.0353(7) -0.0066(6) 0.0125(6) -0.0058(6)

loop_
_atom_type_symbol
_atom_type_description
_atom_type_scat_dispersion_real
_atom_type_scat_dispersion_imag
_atom_type_scat_source
C C 0.0033 0.0016 'International Tables Vol C Tables 4.2.6.8 and 6.1.1.4'
H H 0.0000 0.0000 'International Tables Vol C Tables 4.2.6.8 and 6.1.1.4'
N N 0.0061 0.0033 'International Tables Vol C Tables 4.2.6.8 and 6.1.1.4'
O O 0.0106 0.0060 'International Tables Vol C Tables 4.2.6.8 and 6.1.1.4'
Cl Cl 0.1484 0.1585 'International Tables Vol C Tables 4.2.6.8 and 6.1.1.4'

loop_
_geom_angle_atom_site_label_1
_geom_angle_atom_site_label_2
_geom_angle_atom_site_label_3
_geom_angle
C6 C1 C2 119.1(2)
C6 C1 H1 120.4
C2 C1 H1 120.4
C3 C2 C1 120.6(2)
C3 C2 H2 119.7
C1 C2 H2 119.7
C2 C3 C4 119.7(2)
C2 C3 H3 120.2
C4 C3 H3 120.2
C3 C4 C5 120.9(2)
C3 C4 H4 119.6
C5 C4 H4 119.6
C6 C5 C4 118.8(2)
C6 C5 H5 120.6
C4 C5 H5 120.6
C5 C6 C1 120.82(18)
C5 C6 N1 120.01(16)
C1 C6 N1 119.15(17)
N2 C7 N1 114.60(15)
N2 C7 H7 122.7
N1 C7 H7 122.7
C9 C8 N2 111.13(15)
C9 C8 C11 119.79(15)
N2 C8 C11 128.91(16)
N3 C9 C8 127.98(15)
N3 C9 N1 125.78(15)
C8 C9 N1 106.24(14)
N3 C10 N5 119.41(15)
N3 C10 N4 123.17(15)
N5 C10 N4 117.32(14)
O1 C11 C8 128.30(16)
O1 C11 N4 120.33(15)
C8 C11 N4 111.31(14)
C17 C12 C13 120.78(16)
C17 C12 N4 119.37(15)
C13 C12 N4 119.80(15)
C12 C13 C14 119.57(17)
C12 C13 H13 120.2
C14 C13 H13 120.2
C15 C14 C13 118.96(17)
C15 C14 H14 120.5
C13 C14 H14 120.5
C16 C15 C14 122.02(16)
C16 C15 Cl1 119.28(15)
C14 C15 Cl1 118.65(15)
C15 C16 C17 118.74(17)
C15 C16 H16 120.6
C17 C16 H16 120.6
C12 C17 C16 119.91(16)
C12 C17 H17 120.0
C16 C17 H17 120.0
N5 C18 C19 114.00(17)
N5 C18 H18A 108.8
C19 C18 H18A 108.8
N5 C18 H18B 108.8
C19 C18 H18B 108.8
H18A C18 H18B 107.6
C18 C19 H19A 109.5
C18 C19 H19B 109.5
H19A C19 H19B 109.5
C18 C19 H19C 109.5
H19A C19 H19C 109.5
H19B C19 H19C 109.5
N5 C20 C21 115.92(19)
N5 C20 H20A 108.3
C21 C20 H20A 108.3
N5 C20 H20B 108.3
C21 C20 H20B 108.3
H20A C20 H20B 107.4
C20 C21 H21A 109.5
C20 C21 H21B 109.5
H21A C21 H21B 109.5
C20 C21 H21C 109.5
H21A C21 H21C 109.5
H21B C21 H21C 109.5
C9 N1 C7 104.90(14)
C9 N1 C6 128.28(14)
C7 N1 C6 126.74(14)
C7 N2 C8 103.13(15)
C10 N3 C9 114.05(14)
C10 N4 C11 123.56(13)
C10 N4 C12 121.07(13)
C11 N4 C12 114.53(13)
C10 N5 C18 119.17(15)
C10 N5 C20 116.20(15)
C18 N5 C20 115.46(15)

loop_
_geom_bond_atom_site_label_1
_geom_bond_atom_site_label_2
_geom_bond_distance
C1 C6 1.373(3)
C1 C2 1.381(3)
C1 H1 0.9300
C2 C3 1.356(4)
C2 H2 0.9300
C3 C4 1.364(3)
C3 H3 0.9300
C4 C5 1.382(3)
C4 H4 0.9300
C5 C6 1.366(3)
C5 H5 0.9300
C6 N1 1.428(2)
C7 N2 1.302(2)
C7 N1 1.375(2)
C7 H7 0.9300
C8 C9 1.367(2)
C8 N2 1.390(2)
C8 C11 1.420(2)
C9 N3 1.353(2)
C9 N1 1.373(2)
C10 N3 1.307(2)
C10 N5 1.373(2)
C10 N4 1.400(2)
C11 O1 1.2155(19)
C11 N4 1.435(2)
C12 C17 1.377(2)
C12 C13 1.381(2)
C12 N4 1.448(2)
C13 C14 1.384(2)
C13 H13 0.9300
C14 C15 1.375(3)
C14 H14 0.9300
C15 C16 1.373(3)
C15 Cl1 1.7469(17)
C16 C17 1.385(2)
C16 H16 0.9300
C17 H17 0.9300
C18 N5 1.470(2)
C18 C19 1.508(3)
C18 H18A 0.9700
C18 H18B 0.9700
C19 H19A 0.9600
C19 H19B 0.9600
C19 H19C 0.9600
C20 N5 1.482(2)
C20 C21 1.498(3)
C20 H20A 0.9700
C20 H20B 0.9700
C21 H21A 0.9600
C21 H21B 0.9600
C21 H21C 0.9600

loop_
_geom_hbond_atom_site_label_D
_geom_hbond_atom_site_label_H
_geom_hbond_atom_site_label_A
_geom_hbond_site_symmetry_A
_geom_hbond_distance_DH
_geom_hbond_distance_HA
_geom_hbond_distance_DA
_geom_hbond_angle_DHA
C21 H21A N3 . 0.96 2.57 3.096(3) 114.7
C16 H16 N2 3_765 0.93 2.61 3.443(2) 148.7
C13 H13 O1 3_755 0.93 2.47 3.340(2) 155.2
C3 H3 O1 4_566 0.93 2.45 3.371(3) 172.2

loop_
_geom_torsion_atom_site_label_1
_geom_torsion_atom_site_label_2
_geom_torsion_atom_site_label_3
_geom_torsion_atom_site_label_4
_geom_torsion
C6 C1 C2 C3 1.4(3)
C1 C2 C3 C4 -1.1(4)
C2 C3 C4 C5 0.2(4)
C3 C4 C5 C6 0.4(4)
C4 C5 C6 C1 -0.1(3)
C4 C5 C6 N1 -178.23(19)
C2 C1 C6 C5 -0.8(3)
C2 C1 C6 N1 177.37(18)
N2 C8 C9 N3 179.92(17)
C11 C8 C9 N3 -4.4(3)
N2 C8 C9 N1 0.2(2)
C11 C8 C9 N1 175.87(15)
C9 C8 C11 O1 -173.96(17)
N2 C8 C11 O1 0.9(3)
C9 C8 C11 N4 3.1(2)
N2 C8 C11 N4 177.92(16)
C17 C12 C13 C14 1.3(3)
N4 C12 C13 C14 178.75(15)
C12 C13 C14 C15 -0.3(3)
C13 C14 C15 C16 -0.8(3)
C13 C14 C15 Cl1 -178.29(14)
C14 C15 C16 C17 0.9(3)
Cl1 C15 C16 C17 178.35(13)
C13 C12 C17 C16 -1.2(3)
N4 C12 C17 C16 -178.68(15)
C15 C16 C17 C12 0.1(3)
N3 C9 N1 C7 -179.88(17)
C8 C9 N1 C7 -0.12(19)
N3 C9 N1 C6 -3.0(3)
C8 C9 N1 C6 176.78(16)
N2 C7 N1 C9 0.0(2)
N2 C7 N1 C6 -176.93(17)
C5 C6 N1 C9 -47.3(3)
C1 C6 N1 C9 134.52(19)
C5 C6 N1 C7 128.9(2)
C1 C6 N1 C7 -49.2(3)
N1 C7 N2 C8 0.1(2)
C9 C8 N2 C7 -0.1(2)
C11 C8 N2 C7 -175.35(18)
N5 C10 N3 C9 178.26(15)
N4 C10 N3 C9 1.8(2)
C8 C9 N3 C10 1.7(3)
N1 C9 N3 C10 -178.59(16)
N3 C10 N4 C11 -2.7(3)
N5 C10 N4 C11 -179.20(15)
N3 C10 N4 C12 166.22(15)
N5 C10 N4 C12 -10.3(2)
O1 C11 N4 C10 177.36(16)
C8 C11 N4 C10 0.0(2)
O1 C11 N4 C12 7.8(2)
C8 C11 N4 C12 -169.53(14)
C17 C12 N4 C10 -66.8(2)
C13 C12 N4 C10 115.73(18)
C17 C12 N4 C11 103.11(18)
C13 C12 N4 C11 -74.41(19)
N3 C10 N5 C18 124.16(18)
N4 C10 N5 C18 -59.2(2)
N3 C10 N5 C20 -21.3(2)
N4 C10 N5 C20 155.38(16)
C19 C18 N5 C10 142.09(18)
C19 C18 N5 C20 -72.2(2)
C21 C20 N5 C10 82.7(2)
C21 C20 N5 C18 -64.0(2)

loop_
_cod_related_entry_id
_cod_related_entry_database
_cod_related_entry_code
1 ChemSpider 21120491
